data_2104896
loop_
_publ_author_name
'Chainok, Kittipong'
'Haller, Kenneth J.'
'Rae, A. David'
'Willis, Anthony C.'
'Williams, Ian D.'

_publ_section_title
;
 Investigation of the structure and phase transitions of the polymeric
 inorganic--organic hybrids: [<i>M</i>(Im)~4~V~2~O~6~]~{\\infty ~};
 <i>M</i> = Mn, Co, Ni, Im = imidazole
;
_journal_coeditor_code GW5007
_journal_issue 1
_journal_name_full 'Acta Crystallographica Section B'
_journal_page_first 41
_journal_page_last 52
_journal_paper_doi 10.1107/S0108768110042941
_journal_volume 67
_journal_year 2011
_chemical_formula_iupac '[Co(C3 H4 N2)4 V2 O6]'
_chemical_formula_moiety 'C12 H16 Co N8 O6 V2'
_chemical_formula_structural '[Co(C3 H4 N2)4 V2 O6]'
_chemical_formula_sum 'C12 H16 Co N8 O6 V2'
_chemical_formula_weight 529.125
_chemical_name_systematic
;
catena-tetrakis(imidazole)-tetrakis(\m~2~-oxo)-dioxo-cobalt(ii)-di-vanadium
;
_space_group_IT_number 88
_symmetry_cell_setting tetragonal
_symmetry_space_group_name_Hall '-I 4ad'
_symmetry_space_group_name_H-M 'I 41/a :2'
_cell_angle_alpha 90.00
_cell_angle_beta 90.00
_cell_angle_gamma 90.00
_cell_formula_units_Z 32
_cell_length_a 22.8606(3)
_cell_length_b 22.8606(3)
_cell_length_c 29.2658(3)
_cell_measurement_reflns_used 104113
_cell_measurement_temperature 100(2)
_cell_measurement_theta_max 30.03
_cell_measurement_theta_min 2.55
_cell_volume 15294.5(3)
_diffrn_ambient_temperature 100(2)
_diffrn_measured_fraction_theta_full 0.999
_diffrn_measured_fraction_theta_max 0.999
_diffrn_measurement_device_type 'Enraf-Nonius KappaCCD'
_diffrn_measurement_method '\f scan plus \w scans with \k offsets'
_diffrn_radiation_monochromator graphite
_diffrn_radiation_source 'fine-focus sealed tube'
_diffrn_radiation_type MoK\a
_diffrn_radiation_wavelength 0.71073
_diffrn_reflns_av_R_equivalents 0.059
_diffrn_reflns_av_sigmaI/netI 0.031
_diffrn_reflns_limit_h_max 32
_diffrn_reflns_limit_h_min -32
_diffrn_reflns_limit_k_max 30
_diffrn_reflns_limit_k_min -32
_diffrn_reflns_limit_l_max 41
_diffrn_reflns_limit_l_min -41
_diffrn_reflns_number 127079
_diffrn_reflns_reduction_process
;
Lorentz and polarization correction applied
;
_diffrn_reflns_theta_full 30.03
_diffrn_reflns_theta_max 30.03
_diffrn_reflns_theta_min 2.76
_exptl_absorpt_coefficient_mu 1.86
_exptl_absorpt_correction_T_max 0.720
_exptl_absorpt_correction_T_min 0.636
_exptl_absorpt_correction_type multi-scan
_exptl_absorpt_process_details
;
from symmetry-related measurements
Sortav (Blessing 1995)
;
_exptl_crystal_colour Orange-red
_exptl_crystal_density_diffrn 1.839
_exptl_crystal_density_method 'not measured'
_exptl_crystal_description Hexagonal
_exptl_crystal_F_000 8480
_exptl_crystal_size_max 0.25
_exptl_crystal_size_mid 0.19
_exptl_crystal_size_min 0.18
_refine_diff_density_max 1.20
_refine_diff_density_min -1.13
_refine_ls_extinction_method none
_refine_ls_goodness_of_fit_ref 1.8449
_refine_ls_hydrogen_treatment constr
_refine_ls_matrix_type full
_refine_ls_number_parameters 318
_refine_ls_number_reflns 7414
_refine_ls_number_restraints 2
_refine_ls_R_factor_all 0.0449
_refine_ls_R_factor_gt 0.0350
_refine_ls_shift/su_max 0.2
_refine_ls_structure_factor_coef F
_refine_ls_weighting_details 'w = 1/[\s(F)^2^ + (0.0004F)^2^]'
_refine_ls_weighting_scheme calc
_refine_ls_wR_factor_ref 0.0561
_reflns_number_gt 7414
_reflns_number_total 11163
_reflns_threshold_expression I>3\s(I)
_cod_data_source_file gw5007.cif
_cod_data_source_block Co_100K
_cod_original_sg_symbol_H-M 'I 41/a'
_cod_database_code 2104896

loop_
_symmetry_equiv_pos_as_xyz
'x, y, z'
'-y+3/4, x+1/4, z+1/4'
'-x, -y+1/2, z'
'y+1/4, -x+1/4, z+1/4'
'-x, -y, -z'
'y+3/4, -x+1/4, -z+1/4'
'x, y+1/2, -z'
'-y+1/4, x+1/4, -z+1/4'
'x+1/2, y+1/2, z+1/2'
'-y+5/4, x+3/4, z+3/4'
'-x+1/2, -y+1, z+1/2'
'y+3/4, -x+3/4, z+3/4'
'-x+1/2, -y+1/2, -z+1/2'
'y+5/4, -x+3/4, -z+3/4'
'x+1/2, y+1, -z+1/2'
'-y+3/4, x+3/4, -z+3/4'

loop_
_atom_site_aniso_label
_atom_site_aniso_U_11
_atom_site_aniso_U_22
_atom_site_aniso_U_33
_atom_site_aniso_U_12
_atom_site_aniso_U_13
_atom_site_aniso_U_23
Co1 0.0100(2) 0.0106(2) 0.0100(2) -0.00100(10) 0.00090(10) -0.00030(10)
Co2 0.0121(3) 0.0099(3) 0.0098(2) 0.0012(2) 0.00000(10) 0.00000(10)
Co3 0.0124(3) 0.0108(3) 0.0098(2) 0.0019(2) 0.00000(10) 0.00000(10)
V1 0.0091(2) 0.0109(2) 0.0117(2) -0.0004(2) -0.0002(2) -0.0004(2)
V2 0.0101(2) 0.0096(2) 0.0133(2) 0.0001(2) 0.0001(2) -0.0024(2)
V3 0.0100(2) 0.0107(2) 0.0102(2) -0.0003(2) 0.0017(2) -0.0001(2)
V4 0.0110(2) 0.0103(2) 0.0109(2) 0.0008(2) 0.0003(2) 0.0017(2)
O1 0.0110(10) 0.0188(11) 0.0171(9) -0.0028(8) 0.0005(7) -0.0018(8)
O2 0.0127(10) 0.0177(11) 0.0180(9) -0.0009(8) 0.0001(8) -0.0037(8)
O3 0.0211(11) 0.0235(11) 0.0172(10) -0.0037(9) -0.0001(8) 0.0054(8)
O4 0.0156(10) 0.0109(10) 0.0203(10) 0.0017(8) -0.0034(8) -0.0028(8)
O5 0.0166(11) 0.0140(10) 0.0157(9) 0.0013(8) -0.0028(7) -0.0031(8)
O6 0.0207(11) 0.0174(11) 0.0219(10) 0.0014(9) 0.0079(9) -0.0012(8)
O7 0.0127(10) 0.0139(10) 0.0227(10) -0.0009(8) 0.0022(8) 0.0023(8)
O8 0.0129(10) 0.0167(10) 0.0132(9) -0.0010(8) 0.0030(7) 0.0035(7)
O9 0.0244(12) 0.0216(11) 0.0144(9) -0.0069(9) 0.0050(8) -0.0026(8)
O10 0.0170(10) 0.0139(10) 0.0180(9) 0.0015(8) 0.0030(8) 0.0034(8)
O11 0.0188(11) 0.0143(10) 0.0148(9) 0.0040(8) 0.0035(8) 0.0018(8)
O12 0.0226(11) 0.0201(11) 0.0168(10) 0.0025(9) -0.0061(8) 0.0011(8)
N11 0.0138(8) 0.0154(7) 0.0135(6) -0.0004(6) -0.0010(5) 0.0002(6)
N12 0.0230(10) 0.0178(7) 0.0169(7) 0.0004(6) -0.0033(6) -0.0027(6)
C11 0.0183(8) 0.0164(8) 0.0161(6) -0.0026(6) -0.0016(6) -0.0013(6)
C12 0.0209(9) 0.0235(10) 0.0171(7) 0.0033(8) -0.0011(7) -0.0047(7)
C13 0.0158(8) 0.0232(10) 0.0167(7) 0.0005(6) 0.0008(6) -0.0038(7)
N21A 0.0203(9) 0.0187(8) 0.0098(8) 0.0020(6) -0.0007(6) 0.0004(6)
N22A 0.0438(13) 0.0267(9) 0.0407(12) -0.0001(8) 0.0064(10) 0.0155(8)
C21A 0.0263(8) 0.0225(9) 0.0252(10) -0.0019(7) 0.0035(8) 0.0060(7)
C22A 0.0455(13) 0.0520(11) 0.0825(17) 0.0047(11) -0.0058(14) 0.0490(13)
C23A 0.0317(9) 0.0529(12) 0.0709(17) -0.0021(9) -0.0170(11) 0.0440(13)
N21B 0.0203(9) 0.0187(8) 0.0098(8) 0.0020(6) -0.0007(6) 0.0004(6)
N22B 0.0446(13) 0.0560(12) 0.0882(18) 0.0040(11) -0.0086(14) 0.0534(13)
C21B 0.0307(9) 0.0519(12) 0.0681(16) -0.0026(8) -0.0173(11) 0.0421(12)
C22B 0.0450(13) 0.0278(9) 0.0430(12) 0.0011(8) 0.0063(10) 0.0175(8)
C23B 0.0277(8) 0.0227(9) 0.0261(10) -0.0020(7) 0.0036(8) 0.0065(7)
N31 0.0158(7) 0.0142(9) 0.0126(7) 0.0005(6) 0.0009(5) 0.0001(6)
N32 0.0227(8) 0.0221(10) 0.0180(7) -0.0041(7) -0.0051(6) 0.0026(6)
C31 0.0213(8) 0.0160(8) 0.0139(7) -0.0018(6) -0.0019(6) -0.0002(6)
C32 0.0181(7) 0.0264(11) 0.0213(8) 0.0007(6) -0.0036(6) 0.0034(7)
C33 0.0162(7) 0.0203(9) 0.0175(7) 0.0033(6) -0.0002(6) 0.0008(6)
N41 0.0145(7) 0.0162(8) 0.0125(6) -0.0004(6) 0.0007(6) -0.0023(5)
N42 0.0199(8) 0.0229(9) 0.0158(7) 0.0024(7) 0.0048(6) -0.0013(6)
C41 0.0181(8) 0.0168(7) 0.0129(6) 0.0022(6) 0.0021(6) -0.0018(6)
C42 0.0234(8) 0.0296(12) 0.0217(9) -0.0068(8) 0.0092(7) -0.0050(7)
C43 0.0224(9) 0.0239(9) 0.0195(8) -0.0079(8) 0.0071(7) -0.0059(6)
N51 0.0157(9) 0.0130(8) 0.0142(7) -0.0016(6) 0.0003(6) 0.0001(6)
N52 0.0241(9) 0.0278(9) 0.0239(8) -0.0050(8) -0.0010(7) 0.0120(7)
C51 0.0184(7) 0.0332(10) 0.0272(8) -0.0049(7) -0.0001(7) 0.0159(8)
C52 0.0240(9) 0.0245(10) 0.0229(8) 0.0004(8) -0.0014(7) 0.0093(7)
C53 0.0183(7) 0.0308(10) 0.0266(8) 0.0028(8) 0.0010(7) 0.0137(8)
N61 0.0130(10) 0.0142(7) 0.0154(7) -0.0034(7) 0.0019(6) -0.0004(6)
N62 0.0263(12) 0.0266(8) 0.0233(7) -0.0038(8) 0.0045(7) -0.0101(6)
C61 0.0351(13) 0.0236(7) 0.0188(7) -0.0100(7) 0.0109(7) -0.0057(6)
C62 0.0559(17) 0.0186(7) 0.0288(9) -0.0066(8) 0.0054(10) -0.0083(6)
C63 0.0670(18) 0.0151(8) 0.0250(8) -0.0135(8) 0.0122(9) -0.0039(6)
N71 0.0146(7) 0.0164(9) 0.0147(7) 0.0025(6) 0.0001(6) 0.0018(6)
N72 0.0203(8) 0.0244(10) 0.0166(7) -0.0046(7) 0.0035(6) -0.0023(6)
C71 0.0195(7) 0.0174(9) 0.0145(7) -0.0011(6) 0.0014(6) 0.0012(6)
C72 0.0173(7) 0.0321(12) 0.0223(8) 0.0029(6) 0.0045(6) -0.0011(7)
C73 0.0165(7) 0.0254(9) 0.0208(7) 0.0071(7) 0.0027(6) 0.0026(6)
N81 0.0184(8) 0.0180(9) 0.0139(6) 0.0007(7) 0.0003(6) 0.0007(6)
N82 0.0238(8) 0.0273(10) 0.0189(7) 0.0020(7) -0.0049(6) 0.0008(7)
C81 0.0240(9) 0.0254(9) 0.0199(7) 0.0065(7) -0.0052(7) -0.0022(6)
C82 0.0284(10) 0.0256(10) 0.0186(7) 0.0001(8) -0.0061(7) -0.0016(7)
C83 0.0296(10) 0.0215(9) 0.0197(7) 0.0034(7) -0.0068(7) -0.0039(7)

loop_
_atom_site_label
_atom_site_fract_x
_atom_site_fract_y
_atom_site_fract_z
_atom_site_U_iso_or_equiv
_atom_site_calc_flag
_atom_site_calc_attached_atom
_atom_site_occupancy
Co1 0.74949(2) 0.49602(2) 0.451660(10) 0.01020(10) d . 1.000
Co2 1.00000 0.25000 0.49042(2) 0.01060(10) d . 1.000
Co3 0.50000 0.75000 0.48544(2) 0.01100(10) d . 1.000
V1 0.91181(2) 0.51338(2) 0.449030(10) 0.01050(10) d . 1.000
V2 0.98617(2) 0.41039(2) 0.496650(10) 0.01100(10) d . 1.000
V3 0.58555(2) 0.48370(2) 0.446830(10) 0.01030(10) d . 1.000
V4 0.51517(2) 0.59049(2) 0.494740(10) 0.01070(10) d . 1.000
O1 0.84136(8) 0.50231(8) 0.45764(6) 0.0156(4) d . 1.000
O2 0.94290(8) 0.55621(8) 0.49446(6) 0.0162(4) d . 1.000
O3 0.92030(9) 0.54539(9) 0.39927(6) 0.0206(4) d . 1.000
O4 0.99597(8) 0.34052(8) 0.48600(6) 0.0156(4) d . 1.000
O5 0.94981(8) 0.44309(8) 0.44806(6) 0.0154(4) d . 1.000
O6 0.94524(9) 0.41759(8) 0.54239(6) 0.0200(4) d . 1.000
O7 0.65608(8) 0.49077(8) 0.45435(6) 0.0164(4) d . 1.000
O8 0.55580(8) 0.44074(8) 0.49276(6) 0.0143(4) d . 1.000
O9 0.57528(9) 0.45364(9) 0.39610(6) 0.0201(4) d . 1.000
O10 0.50714(8) 0.65974(8) 0.48120(6) 0.0163(4) d . 1.000
O11 0.54951(8) 0.55456(8) 0.44641(6) 0.0159(4) d . 1.000
O12 0.55599(9) 0.58570(9) 0.54054(6) 0.0198(4) d . 1.000
N11 0.76000(8) 0.43207(7) 0.39877(5) 0.0142(5) d . 1.000
N12 0.73958(8) 0.36235(7) 0.34938(6) 0.0192(5) d . 1.000
C11 0.72063(7) 0.39370(8) 0.38545(6) 0.0169(5) d . 1.000
C12 0.79456(8) 0.38180(9) 0.33887(6) 0.0205(6) d . 1.000
C13 0.80671(7) 0.42466(8) 0.36942(6) 0.0186(6) d . 1.000
N21A 0.74754(7) 0.42255(7) 0.49681(6) 0.0163(5) d . 0.425(15)
N22A 0.7170(4) 0.33881(11) 0.52532(12) 0.0371(8) d . 0.425(15)
C21A 0.70230(16) 0.38764(17) 0.50225(10) 0.0247(6) d . 0.425(15)
C22A 0.7754(4) 0.34257(17) 0.53533(10) 0.0600(8) d . 0.425(15)
C23A 0.79371(17) 0.3942(2) 0.51766(9) 0.0519(7) d . 0.425(15)
N31 0.92818(7) 0.24773(8) 0.44269(5) 0.0142(5) d . 1.000
N32 0.86425(8) 0.22401(8) 0.38956(6) 0.0209(6) d . 1.000
C31 0.91610(8) 0.21140(8) 0.40911(6) 0.0171(5) d . 1.000
C32 0.84160(7) 0.27141(9) 0.41198(7) 0.0219(5) d . 1.000
C33 0.88123(8) 0.28565(8) 0.44457(6) 0.0180(5) d . 1.000
N41 0.93556(7) 0.24385(8) 0.54275(5) 0.0144(5) d . 1.000
N42 0.87839(8) 0.26671(8) 0.60060(5) 0.0195(5) d . 1.000
C41 0.92348(8) 0.28345(7) 0.57399(6) 0.0159(4) d . 1.000
C42 0.86037(9) 0.21299(9) 0.58551(7) 0.0249(6) d . 1.000
C43 0.89579(9) 0.19933(8) 0.54995(7) 0.0220(4) d . 1.000
N51 0.74246(8) 0.55914(8) 0.39799(5) 0.0143(5) d . 1.000
N52 0.76430(8) 0.61675(9) 0.34017(6) 0.0253(6) d . 1.000
C51 0.78508(7) 0.58189(10) 0.37355(7) 0.0263(7) d . 1.000
C52 0.70458(8) 0.61639(9) 0.34336(7) 0.0238(7) d . 1.000
C53 0.69160(7) 0.58084(10) 0.37901(7) 0.0252(8) d . 1.000
N61 0.74492(8) 0.56395(7) 0.50028(5) 0.0142(5) d . 1.000
N62 0.72920(9) 0.61504(9) 0.56286(5) 0.0254(6) d . 1.000
C61 0.72614(10) 0.56211(8) 0.54277(6) 0.0259(7) d . 1.000
C62 0.75132(12) 0.65330(7) 0.53133(8) 0.0344(9) d . 1.000
C63 0.76084(11) 0.62146(9) 0.49298(6) 0.0357(9) d . 1.000
N71 0.57041(7) 0.75341(8) 0.43699(6) 0.0152(4) d . 1.000
N72 0.63057(8) 0.78289(8) 0.38294(6) 0.0204(5) d . 1.000
C71 0.57974(8) 0.79270(8) 0.40495(6) 0.0171(5) d . 1.000
C72 0.65546(8) 0.73424(9) 0.40203(7) 0.0239(5) d . 1.000
C73 0.61813(8) 0.71646(8) 0.43522(7) 0.0209(5) d . 1.000
N81 0.56351(8) 0.75740(8) 0.53842(5) 0.0168(5) d . 1.000
N82 0.62983(8) 0.73908(9) 0.59106(6) 0.0233(6) d . 1.000
C81 0.60384(9) 0.72043(8) 0.55240(6) 0.0231(5) d . 1.000
C82 0.60463(9) 0.79131(9) 0.60266(6) 0.0242(5) d . 1.000
C83 0.56392(9) 0.80218(8) 0.57009(7) 0.0236(5) d . 1.000
N21B 0.74754(7) 0.42255(7) 0.49681(6) 0.0163(5) d . 0.575
N22B 0.7813(3) 0.34662(16) 0.53484(10) 0.0629(8) d . 0.575
C21B 0.79397(13) 0.39879(18) 0.51583(9) 0.0502(7) d . 0.575
C22B 0.7231(3) 0.33621(10) 0.52759(11) 0.0386(8) d . 0.575
C23B 0.70274(14) 0.38314(15) 0.50419(10) 0.0255(6) d . 0.575
H1N12 0.72061 0.33514 0.33553 0.023 c N12 1.000
H1C11 0.68428 0.38882 0.39921 0.020 c C11 1.000
H1C12 0.81867 0.36836 0.31552 0.025 c C12 1.000
H1C13 0.84136 0.44592 0.37047 0.023 c C13 1.000
H1N22A 0.69400 0.31049 0.53243 0.050 c N22A 0.425
H1C21A 0.66486 0.39567 0.49151 0.044 c C21A 0.425
H1C22A 0.79784 0.31527 0.55105 0.098 c C22A 0.425
H1C23A 0.83176 0.40844 0.51933 0.090 c C23A 0.425
H1N22B 0.80539 0.32403 0.54893 0.102 c N22B 0.575
H1C21B 0.83090 0.41586 0.51610 0.085 c C21B 0.575
H1C22B 0.70186 0.30360 0.53683 0.052 c C22B 0.575
H1C23B 0.66430 0.38808 0.49453 0.045 c C23B 0.575
H1N32 0.84832 0.20566 0.36713 0.025 c N32 1.000
H1C31 0.94031 0.18086 0.40001 0.019 c C31 1.000
H1C32 0.80624 0.29004 0.40606 0.027 c C32 1.000
H1C33 0.87738 0.31641 0.46515 0.020 c C33 1.000
H1N42 0.86364 0.28619 0.62294 0.022 c N42 1.000
H1C41 0.94354 0.31858 0.57729 0.019 c C41 1.000
H1C42 0.83002 0.19047 0.59726 0.033 c C42 1.000
H1C43 0.89364 0.16506 0.53292 0.029 c C43 1.000
H1N52 0.78479 0.63574 0.32049 0.037 c N52 1.000
H1C51 0.82460 0.57479 0.37868 0.048 c C51 1.000
H1C52 0.67828 0.63643 0.32485 0.035 c C52 1.000
H1C53 0.65401 0.57233 0.38918 0.046 c C53 1.000
H1N62 0.71911 0.62327 0.59043 0.037 c N62 1.000
H1C61 0.71248 0.52848 0.55711 0.053 c C61 1.000
H1C62 0.75838 0.69302 0.53538 0.057 c C62 1.000
H1C63 0.77586 0.63617 0.46577 0.069 c C63 1.000
H1N72 0.64476 0.80341 0.36095 0.023 c N72 1.000
H1C71 0.55443 0.82340 0.39832 0.019 c C71 1.000
H1C72 0.69077 0.71693 0.39390 0.031 c C72 1.000
H1C73 0.62382 0.68416 0.45402 0.026 c C73 1.000
H1N82 0.65722 0.72142 0.60574 0.029 c N82 1.000
H1C81 0.61322 0.68577 0.53746 0.034 c C81 1.000
H1C82 0.61361 0.81458 0.62776 0.032 c C82 1.000
H1C83 0.53983 0.83494 0.56919 0.035 c C83 1.000

loop_
_atom_type_symbol
_atom_type_description
_atom_type_scat_dispersion_real
_atom_type_scat_dispersion_imag
_atom_type_scat_source
C C 0.0033 0.0016 'International Tables Vol C Tables 4.2.6.8 and 6.1.1.4'
H H 0.0000 0.0000 'International Tables Vol C Tables 4.2.6.8 and 6.1.1.4'
Co Co 0.3494 0.9721 'International Tables Vol C Tables 4.2.6.8 and 6.1.1.4'
N N 0.0061 0.0033 'International Tables Vol C Tables 4.2.6.8 and 6.1.1.4'
O O 0.0106 0.0060 'International Tables Vol C Tables 4.2.6.8 and 6.1.1.4'
V V 0.3005 0.5294 'International Tables Vol C Tables 4.2.6.8 and 6.1.1.4'

loop_
_geom_angle_atom_site_label_1
_geom_angle_atom_site_label_2
_geom_angle_atom_site_label_3
_geom_angle_site_symmetry_1
_geom_angle_site_symmetry_2
_geom_angle_site_symmetry_3
_geom_angle
_geom_angle_publ_flag
O1 Co1 O7 . . . 173.10(10) .
O1 Co1 N11 . . . 89.70(10) .
O1 Co1 N21A . . . 91.30(10) .
O1 Co1 N51 . . . 95.10(10) .
O1 Co1 N61 . . . 86.70(10) .
O1 Co1 N21B . . . 91.30(10) .
O7 Co1 N11 . . . 95.70(10) .
O7 Co1 N21A . . . 85.00(10) .
O7 Co1 N51 . . . 89.40(10) .
O7 Co1 N61 . . . 88.10(10) .
O7 Co1 N21B . . . 85.00(10) .
N11 Co1 N21A . . . 85.00(10) .
N11 Co1 N51 . . . 86.50(10) .
N11 Co1 N61 . . . 174.50(10) .
N11 Co1 N21B . . . 85.00(10) .
N21A Co1 N51 . . . 169.30(10) .
N21A Co1 N61 . . . 99.20(10) .
N21A Co1 N21B . . . 0.00(10) .
N51 Co1 N61 . . . 89.70(10) .
N51 Co1 N21B . . . 169.30(10) .
N61 Co1 N21B . . . 99.20(10) .
O4 Co2 O4 . . 3_755 172.80(10) .
O4 Co2 N31 . . . 87.10(10) .
O4 Co2 N31 . . 3_755 88.20(10) .
O4 Co2 N41 . . . 94.60(10) .
O4 Co2 N41 . . 3_755 90.60(10) .
O4 Co2 N31 3_755 . . 88.20(10) .
O4 Co2 N31 3_755 . 3_755 87.10(10) .
O4 Co2 N41 3_755 . . 90.60(10) .
O4 Co2 N41 3_755 . 3_755 94.60(10) .
N31 Co2 N31 . . 3_755 99.20(10) .
N31 Co2 N41 . . . 86.40(10) .
N31 Co2 N41 . . 3_755 173.80(10) .
N31 Co2 N41 3_755 . . 173.80(10) .
N31 Co2 N41 3_755 . 3_755 86.40(10) .
N41 Co2 N41 . . 3_755 88.00(10) .
O10 Co3 O10 . . 3_665 173.10(10) .
O10 Co3 N71 . . . 86.40(10) .
O10 Co3 N71 . . 3_665 89.00(10) .
O10 Co3 N81 . . . 94.00(10) .
O10 Co3 N81 . . 3_665 91.00(10) .
O10 Co3 N71 3_665 . . 89.00(10) .
O10 Co3 N71 3_665 . 3_665 86.40(10) .
O10 Co3 N81 3_665 . . 91.00(10) .
O10 Co3 N81 3_665 . 3_665 94.00(10) .
N71 Co3 N71 . . 3_665 97.30(10) .
N71 Co3 N81 . . . 88.10(10) .
N71 Co3 N81 . . 3_665 174.00(10) .
N71 Co3 N81 3_665 . . 174.00(10) .
N71 Co3 N81 3_665 . 3_665 88.10(10) .
N81 Co3 N81 . . 3_665 86.60(10) .
O1 V1 O2 . . . 110.90(10) .
O1 V1 O3 . . . 108.60(10) .
O1 V1 O5 . . . 109.40(10) .
O2 V1 O3 . . . 111.50(10) .
O2 V1 O5 . . . 107.60(10) .
O3 V1 O5 . . . 108.80(10) .
O2 V2 O4 5_766 . . 108.40(10) .
O2 V2 O5 5_766 . . 110.50(10) .
O2 V2 O6 5_766 . . 110.50(10) .
O4 V2 O5 . . . 108.40(10) .
O4 V2 O6 . . . 109.30(10) .
O5 V2 O6 . . . 109.70(10) .
O7 V3 O8 . . . 109.00(10) .
O7 V3 O9 . . . 107.60(10) .
O7 V3 O11 . . . 111.10(10) .
O8 V3 O9 . . . 113.00(10) .
O8 V3 O11 . . . 108.70(10) .
O9 V3 O11 . . . 107.50(10) .
O8 V4 O10 5_666 . . 109.20(10) .
O8 V4 O11 5_666 . . 111.50(10) .
O8 V4 O12 5_666 . . 108.60(10) .
O10 V4 O11 . . . 107.30(10) .
O10 V4 O12 . . . 109.00(10) .
O11 V4 O12 . . . 111.20(10) .
Co1 O1 V1 . . . 165.60(10) .
V1 O2 V2 . . 5_766 133.60(10) .
Co2 O4 V2 . . . 164.50(10) .
V1 O5 V2 . . . 124.70(10) .
Co1 O7 V3 . . . 169.80(10) .
V3 O8 V4 . . 5_666 134.90(10) .
Co3 O10 V4 . . . 162.50(10) .
V3 O11 V4 . . . 126.50(10) .
Co1 N11 C11 . . . 126.30(10) .
Co1 N11 C13 . . . 128.30(10) .
C11 N11 C13 . . . 105.20(10) .
C11 N12 C12 . . . 107.40(10) .
N11 C11 N12 . . . 111.50(10) .
N12 C12 C13 . . . 105.90(10) .
N11 C13 C12 . . . 109.90(10) .
Co1 N21A C21A . . . 124.6(2) .
Co1 N21A C23A . . . 128.8(2) .
C21A N21A C23A . . . 105.20(10) .
C21A N22A C22A . . . 107.40(10) .
N21A C21A N22A . . . 111.50(10) .
N22A C22A C23A . . . 105.90(10) .
N21A C23A C22A . . . 109.90(10) .
Co2 N31 C31 . . . 131.20(10) .
Co2 N31 C33 . . . 123.40(10) .
C31 N31 C33 . . . 105.20(10) .
C31 N32 C32 . . . 107.40(10) .
N31 C31 N32 . . . 111.50(10) .
N32 C32 C33 . . . 105.90(10) .
N31 C33 C32 . . . 109.90(10) .
Co2 N41 C41 . . . 126.80(10) .
Co2 N41 C43 . . . 127.90(10) .
C41 N41 C43 . . . 105.20(10) .
C41 N42 C42 . . . 107.40(10) .
N41 C41 N42 . . . 111.50(10) .
N42 C42 C43 . . . 105.90(10) .
N41 C43 C42 . . . 109.90(10) .
Co1 N51 C51 . . . 127.60(10) .
Co1 N51 C53 . . . 127.00(10) .
C51 N51 C53 . . . 105.20(10) .
C51 N52 C52 . . . 107.40(10) .
N51 C51 N52 . . . 111.50(10) .
N52 C52 C53 . . . 105.90(10) .
N51 C53 C52 . . . 109.90(10) .
Co1 N61 C61 . . . 129.10(10) .
Co1 N61 C63 . . . 125.70(10) .
C61 N61 C63 . . . 105.20(10) .
C61 N62 C62 . . . 107.40(10) .
N61 C61 N62 . . . 111.50(10) .
N62 C62 C63 . . . 105.90(10) .
N61 C63 C62 . . . 109.90(10) .
Co3 N71 C71 . . . 128.10(10) .
Co3 N71 C73 . . . 126.50(10) .
C71 N71 C73 . . . 105.20(10) .
C71 N72 C72 . . . 107.40(10) .
N71 C71 N72 . . . 111.50(10) .
N72 C72 C73 . . . 105.90(10) .
N71 C73 C72 . . . 109.90(10) .
Co3 N81 C81 . . . 130.70(10) .
Co3 N81 C83 . . . 123.50(10) .
C81 N81 C83 . . . 105.20(10) .
C81 N82 C82 . . . 107.40(10) .
N81 C81 N82 . . . 111.50(10) .
N82 C82 C83 . . . 105.90(10) .
N81 C83 C82 . . . 109.90(10) .
Co1 N21B C21B . . . 124.7(2) .
Co1 N21B C23B . . . 128.7(2) .
C21B N21B C23B . . . 105.20(10) .
C21B N22B C22B . . . 107.40(10) .
N21B C21B N22B . . . 111.50(10) .
N22B C22B C23B . . . 105.90(10) .
N21B C23B C22B . . . 109.90(10) .
C11 N12 H1N12 . . . 126.3 .
C12 N12 H1N12 . . . 126.3 .
N11 C11 H1C11 . . . 124.2 .
N12 C11 H1C11 . . . 124.2 .
N12 C12 H1C12 . . . 127.0 .
C13 C12 H1C12 . . . 127.0 .
N11 C13 H1C13 . . . 125.0 .
C12 C13 H1C13 . . . 125.0 .
C21A N22A H1N22A . . . 126.3 .
C22A N22A H1N22A . . . 126.3 .
N21A C21A H1C21A . . . 124.2 .
N22A C21A H1C21A . . . 124.2 .
N22A C22A H1C22A . . . 127.0 .
C23A C22A H1C22A . . . 127.0 .
N21A C23A H1C23A . . . 125.0 .
C22A C23A H1C23A . . . 125.0 .
C31 N32 H1N32 . . . 126.3 .
C32 N32 H1N32 . . . 126.3 .
N31 C31 H1C31 . . . 124.2 .
N32 C31 H1C31 . . . 124.2 .
N32 C32 H1C32 . . . 127.0 .
C33 C32 H1C32 . . . 127.0 .
N31 C33 H1C33 . . . 125.0 .
C32 C33 H1C33 . . . 125.0 .
C41 N42 H1N42 . . . 126.3 .
C42 N42 H1N42 . . . 126.3 .
N41 C41 H1C41 . . . 124.2 .
N42 C41 H1C41 . . . 124.2 .
N42 C42 H1C42 . . . 127.0 .
C43 C42 H1C42 . . . 127.0 .
N41 C43 H1C43 . . . 125.0 .
C42 C43 H1C43 . . . 125.0 .
C51 N52 H1N52 . . . 126.3 .
C52 N52 H1N52 . . . 126.3 .
N51 C51 H1C51 . . . 124.2 .
N52 C51 H1C51 . . . 124.2 .
N52 C52 H1C52 . . . 127.0 .
C53 C52 H1C52 . . . 127.0 .
N51 C53 H1C53 . . . 125.0 .
C52 C53 H1C53 . . . 125.0 .
C61 N62 H1N62 . . . 126.3 .
C62 N62 H1N62 . . . 126.3 .
N61 C61 H1C61 . . . 124.2 .
N62 C61 H1C61 . . . 124.2 .
N62 C62 H1C62 . . . 127.0 .
C63 C62 H1C62 . . . 127.0 .
N61 C63 H1C63 . . . 125.0 .
C62 C63 H1C63 . . . 125.0 .
C71 N72 H1N72 . . . 126.3 .
C72 N72 H1N72 . . . 126.3 .
N71 C71 H1C71 . . . 124.2 .
N72 C71 H1C71 . . . 124.2 .
N72 C72 H1C72 . . . 127.0 .
C73 C72 H1C72 . . . 127.0 .
N71 C73 H1C73 . . . 125.0 .
C72 C73 H1C73 . . . 125.0 .
C81 N82 H1N82 . . . 126.3 .
C82 N82 H1N82 . . . 126.3 .
N81 C81 H1C81 . . . 124.2 .
N82 C81 H1C81 . . . 124.2 .
N82 C82 H1C82 . . . 127.0 .
C83 C82 H1C82 . . . 127.0 .
N81 C83 H1C83 . . . 125.0 .
C82 C83 H1C83 . . . 125.0 .
C21B N22B H1N22B . . . 126.3 .
C22B N22B H1N22B . . . 126.3 .
N21B C21B H1C21B . . . 124.2 .
N22B C21B H1C21B . . . 124.2 .
N22B C22B H1C22B . . . 127.0 .
C23B C22B H1C22B . . . 127.0 .
N21B C23B H1C23B . . . 125.0 .
C22B C23B H1C23B . . . 125.0 .

loop_
_geom_bond_atom_site_label_1
_geom_bond_atom_site_label_2
_geom_bond_site_symmetry_1
_geom_bond_site_symmetry_2
_geom_bond_distance
_geom_bond_publ_flag
Co1 O1 . . 2.112(2) .
Co1 O7 . . 2.140(2) .
Co1 N11 . . 2.1430(10) .
Co1 N21A . . 2.138(2) .
Co1 N21B . . 2.138(2) .
Co1 N51 . . 2.1390(10) .
Co1 N61 . . 2.1090(10) .
Co2 O4 . . 2.075(2) .
Co2 O4 . 3_755 2.075(2) .
Co2 N31 . . 2.1560(10) .
Co2 N31 . 3_755 2.1560(10) .
Co2 N41 . . 2.1300(10) .
Co2 N41 . 3_755 2.1300(10) .
Co3 O10 . . 2.074(2) .
Co3 O10 . 3_665 2.074(2) .
Co3 N71 . . 2.1470(10) .
Co3 N71 . 3_665 2.1470(10) .
Co3 N81 . . 2.1310(10) .
Co3 N81 . 3_665 2.1310(10) .
V1 O1 . . 1.650(2) .
V1 O2 . . 1.798(2) .
V1 O3 . . 1.641(2) .
V1 O5 . . 1.827(2) .
V2 O2 . 5_766 1.811(2) .
V2 O4 . . 1.643(2) .
V2 O5 . . 1.809(2) .
V2 O6 . . 1.642(2) .
V3 O7 . . 1.635(2) .
V3 O8 . . 1.798(2) .
V3 O9 . . 1.653(2) .
V3 O11 . . 1.817(2) .
V4 O8 . 5_666 1.810(2) .
V4 O10 . . 1.642(2) .
V4 O11 . . 1.814(2) .
V4 O12 . . 1.637(2) .
N11 C11 . . 1.3160(10) .
N11 C13 . . 1.3810(10) .
N12 C11 . . 1.3470(10) .
N12 C12 . . 1.368(2) .
C12 C13 . . 1.3550(10) .
N21A C21A . . 1.3160(10) .
N21A C23A . . 1.3810(10) .
N22A C21A . . 1.3470(10) .
N22A C22A . . 1.368(2) .
C22A C23A . . 1.3550(10) .
N21B C21B . . 1.3160(10) .
N21B C23B . . 1.3810(10) .
N22B C21B . . 1.3470(10) .
N22B C22B . . 1.368(2) .
C22B C23B . . 1.3550(10) .
N31 C31 . . 1.3160(10) .
N31 C33 . . 1.3810(10) .
N32 C31 . . 1.3470(10) .
N32 C32 . . 1.368(2) .
C32 C33 . . 1.3550(10) .
N41 C41 . . 1.3160(10) .
N41 C43 . . 1.3810(10) .
N42 C41 . . 1.3470(10) .
N42 C42 . . 1.368(2) .
C42 C43 . . 1.3550(10) .
N51 C51 . . 1.3160(10) .
N51 C53 . . 1.3810(10) .
N52 C51 . . 1.3470(10) .
N52 C52 . . 1.368(2) .
C52 C53 . . 1.3550(10) .
N61 C61 . . 1.3160(10) .
N61 C63 . . 1.3810(10) .
N62 C61 . . 1.3470(10) .
N62 C62 . . 1.368(2) .
C62 C63 . . 1.3550(10) .
N71 C71 . . 1.3160(10) .
N71 C73 . . 1.3810(10) .
N72 C71 . . 1.3470(10) .
N72 C72 . . 1.368(2) .
C72 C73 . . 1.3550(10) .
N81 C81 . . 1.3160(10) .
N81 C83 . . 1.3810(10) .
N82 C81 . . 1.3470(10) .
N82 C82 . . 1.368(2) .
C82 C83 . . 1.3550(10) .
N12 H1N12 . . 0.860 .
C11 H1C11 . . 0.930 .
C12 H1C12 . . 0.930 .
C13 H1C13 . . 0.930 .
N22A H1N22A . . 0.860 .
C21A H1C21A . . 0.930 .
C22A H1C22A . . 0.930 .
C23A H1C23A . . 0.930 .
N22B H1N22B . . 0.860 .
C21B H1C21B . . 0.930 .
C22B H1C22B . . 0.930 .
C23B H1C23B . . 0.930 .
N32 H1N32 . . 0.860 .
C31 H1C31 . . 0.930 .
C32 H1C32 . . 0.930 .
C33 H1C33 . . 0.930 .
N42 H1N42 . . 0.860 .
C41 H1C41 . . 0.930 .
C42 H1C42 . . 0.930 .
C43 H1C43 . . 0.930 .
N52 H1N52 . . 0.860 .
C51 H1C51 . . 0.930 .
C52 H1C52 . . 0.930 .
C53 H1C53 . . 0.930 .
N62 H1N62 . . 0.860 .
C61 H1C61 . . 0.930 .
C62 H1C62 . . 0.930 .
C63 H1C63 . . 0.930 .
N72 H1N72 . . 0.860 .
C71 H1C71 . . 0.930 .
C72 H1C72 . . 0.930 .
C73 H1C73 . . 0.930 .
N82 H1N82 . . 0.860 .
C81 H1C81 . . 0.930 .
C82 H1C82 . . 0.930 .
C83 H1C83 . . 0.930 .

loop_
_geom_hbond_atom_site_label_D
_geom_hbond_atom_site_label_H
_geom_hbond_atom_site_label_A
_geom_hbond_site_symmetry_A
_geom_hbond_distance_DH
_geom_hbond_distance_HA
_geom_hbond_distance_DA
_geom_hbond_angle_DHA
_geom_hbond_publ_flag
N12 H1N12 O12 10_544 0.86 1.96 2.754(2) 153.5 .
N32 H1N32 O11 14_455 0.86 2.12 2.912(2) 154.0 .
N42 H1N42 O3 4_565 0.86 2.00 2.775(2) 148.7 .
N52 H1N52 O6 10_544 0.86 1.93 2.757(2) 161.8 .
N62 H1N62 O9 4_565 0.86 2.04 2.853(2) 157.2 .
N72 H1N72 O5 14_465 0.86 2.05 2.796(2) 144.5 .
N82 H1N82 O9 4_565 0.86 1.91 2.758(2) 166.9 .
C51 H1C51 O3 . 0.93 2.37 3.289(3) 171.3 .
